data_4102097
loop_
_publ_author_name
'Yichen Tan'
'John F. Hartwig'

_publ_contact_author
; 
Danielle L. Gray 
University of Illinois 
School of Chemical Sciences, Box 59-1 
505 South Mathews Avenue 
Urbana, Illinois  61801 
USA 
;
_publ_contact_author_email dgray@illinois.edu
_publ_contact_author_fax '1  217 244 8068'
_publ_contact_author_phone '1  217 244 1708'
_publ_section_title
;
 Palladium-Catalyzed Amination of Aromatic C-H Bonds with Oxime Esters
;
_journal_name_full 'Journal of the American Chemical Society'
_journal_page_first 3676
_journal_page_last 3677
_journal_paper_doi 10.1021/ja100676r
_journal_volume 132
_journal_year 2010
_chemical_formula_moiety 'C58 H80 F5 N O2 P2 Pd'
_chemical_formula_sum 'C58 H80 F5 N O2 P2 Pd'
_chemical_formula_weight 1086.57
_chemical_name_systematic
; 
? 
;
_space_group_IT_number 2
_symmetry_cell_setting triclinic
_symmetry_space_group_name_Hall '-P 1'
_symmetry_space_group_name_H-M 'P -1'
_atom_sites_solution_hydrogens geom
_atom_sites_solution_primary direct
_atom_sites_solution_secondary difmap
_audit_creation_method SHELXL-97
_audit_update_record
; 
? 
;
_cell_angle_alpha 85.975(3)
_cell_angle_beta 73.270(2)
_cell_angle_gamma 84.930(2)
_cell_formula_units_Z 2
_cell_length_a 13.5197(17)
_cell_length_b 14.6840(18)
_cell_length_c 17.417(2)
_cell_measurement_reflns_used 1937
_cell_measurement_temperature 193(2)
_cell_measurement_theta_max 19.51
_cell_measurement_theta_min 2.18
_cell_volume 3294.7(7)
_computing_cell_refinement 'SAINT V7.23A (Bruker, 2005)'
_computing_data_collection 'SMART V5.625 (Bruker, 2001)'
_computing_data_reduction
; 
SAINT V7.23A, XPREP V2005/2, SADABS V2007/4, TWINABS V2007/5 
(Bruker, 2005 & 2007) 
;
_computing_molecular_graphics
; 
SHELXTL V6.12 (Bruker, 2005), CrystalMaker v2.1.3 (CrystalMaker, 1994) 
;
_computing_publication_material 'XCIF V6.12 (Bruker, 2005)'
_computing_structure_refinement 'SHELXTL V6.12 (Bruker, 2005)'
_computing_structure_solution 'SHELXTL V6.12 (Bruker, 2005)'
_diffrn_ambient_temperature 193(2)
_diffrn_measured_fraction_theta_full 0.994
_diffrn_measured_fraction_theta_max 0.994
_diffrn_measurement_device 'Siemens Platform/CCD'
_diffrn_measurement_method 'profile data from \w scans'
_diffrn_radiation_monochromator graphite
_diffrn_radiation_source 'normal-focus sealed tube'
_diffrn_radiation_type MoK\a
_diffrn_radiation_wavelength 0.71073
_diffrn_radiation_wavelength_id b33ff_2as_sqz
_diffrn_reflns_av_R_equivalents 0.0550
_diffrn_reflns_av_sigmaI/netI 0.0918
_diffrn_reflns_limit_h_max 16
_diffrn_reflns_limit_h_min -16
_diffrn_reflns_limit_k_max 17
_diffrn_reflns_limit_k_min -17
_diffrn_reflns_limit_l_max 20
_diffrn_reflns_limit_l_min -20
_diffrn_reflns_number 32193
_diffrn_reflns_theta_full 25.37
_diffrn_reflns_theta_max 25.37
_diffrn_reflns_theta_min 1.58
_exptl_absorpt_coefficient_mu 0.379
_exptl_absorpt_correction_T_max 0.9786
_exptl_absorpt_correction_T_min 0.8743
_exptl_absorpt_correction_type integration
_exptl_absorpt_process_details 'SHELXTL/XPREP V2005/2 (Bruker, 2005)'
_exptl_crystal_colour orange
_exptl_crystal_density_diffrn 1.095
_exptl_crystal_density_method 'not measured'
_exptl_crystal_description needle
_exptl_crystal_F_000 1144
_exptl_crystal_id b33ff_2as_sqz
_exptl_crystal_preparation
; 
The data crystal was mounted using oil (Parantone-N, Exxon) to a 
0.3 mm cryo-loop (Hampton Research). 
;
_exptl_crystal_size_max 0.38
_exptl_crystal_size_mid 0.10
_exptl_crystal_size_min 0.06
_platon_squeeze_details
; 
Absorption correction was performed on the data prior to the squeeze 
routine using the formula C68H104F5NO2P2Pd, 2(C5H12) to calculate a Mu 
of 0.39mm-1.  The 187 e- squeezed from the model is approximately 
equivalent to two pentane molecules in the solvent accessible void, 
which is consistent with the initial dissordered model. 
;
_refine_diff_density_max 1.090
_refine_diff_density_min -0.601
_refine_diff_density_rms 0.078
_refine_ls_extinction_method none
_refine_ls_goodness_of_fit_ref 0.886
_refine_ls_hydrogen_treatment noref
_refine_ls_matrix_type full
_refine_ls_number_parameters 613
_refine_ls_number_reflns 12039
_refine_ls_number_restraints 10
_refine_ls_restrained_S_all 0.886
_refine_ls_R_factor_all 0.1028
_refine_ls_R_factor_gt 0.0591
_refine_ls_shift/su_max 0.001
_refine_ls_shift/su_mean 0.000
_refine_ls_structure_factor_coef Fsqd
_refine_ls_weighting_details 'calc w=1/[\s^2^(Fo^2^)+(0.1000P)^2^+0.0000P] where P=(Fo^2^+2Fc^2^)/3'
_refine_ls_weighting_scheme calc
_refine_ls_wR_factor_gt 0.1476
_refine_ls_wR_factor_ref 0.1672
_reflns_number_gt 6145
_reflns_number_total 12039
_reflns_threshold_expression >2sigma(I)
_cod_data_source_file ja100676r_si_002.cif
_cod_data_source_block b32ff_2as_sqz
_cod_original_cell_volume 3294.8(7)
_cod_database_code 4102097

loop_
_symmetry_equiv_pos_as_xyz
'x, y, z'
'-x, -y, -z'

loop_
_atom_site_label
_atom_site_type_symbol
_atom_site_fract_x
_atom_site_fract_y
_atom_site_fract_z
_atom_site_U_iso_or_equiv
_atom_site_adp_type
_atom_site_occupancy
_atom_site_symmetry_multiplicity
_atom_site_calc_flag
_atom_site_refinement_flags
_atom_site_disorder_assembly
_atom_site_disorder_group
Pd1 Pd 0.60316(3) 0.77998(2) 0.70806(2) 0.04793(15) Uani 1 1 d . . .
P1 P 0.69525(9) 0.68053(8) 0.60545(7) 0.0460(3) Uani 1 1 d . . .
P2 P 0.55983(9) 0.85868(8) 0.82911(7) 0.0466(3) Uani 1 1 d . . .
N1 N 0.6813(3) 0.8873(2) 0.6542(2) 0.0414(8) Uani 1 1 d . . .
O1 O 0.5148(2) 0.66948(18) 0.76844(16) 0.0437(7) Uani 1 1 d . . .
O2 O 0.3684(3) 0.7361(2) 0.7458(2) 0.0728(10) Uani 1 1 d . . .
F1 F 0.4416(2) 0.49294(17) 0.71672(16) 0.0660(7) Uani 1 1 d D . .
F2 F 0.3435(3) 0.35109(19) 0.80051(19) 0.0867(10) Uani 1 1 d D . .
F3 F 0.2139(3) 0.3729(2) 0.9496(2) 0.1150(13) Uani 1 1 d D . .
F4 F 0.1792(3) 0.5421(3) 1.01344(19) 0.1180(14) Uani 1 1 d D . .
F5 F 0.2753(2) 0.6852(2) 0.92806(18) 0.0869(10) Uani 1 1 d D . .
C1 C 0.4187(4) 0.6750(3) 0.7734(3) 0.0523(12) Uani 1 1 d . . .
C2 C 0.3614(2) 0.59241(17) 0.82014(16) 0.0469(11) Uani 1 1 d G . .
C3 C 0.2931(3) 0.60469(17) 0.89599(17) 0.0597(13) Uani 1 1 d GD . .
C4 C 0.2425(2) 0.5311(2) 0.93966(15) 0.0719(15) Uani 1 1 d GD . .
C5 C 0.2601(3) 0.44512(19) 0.90749(19) 0.0714(15) Uani 1 1 d GD . .
C6 C 0.3284(3) 0.43283(15) 0.83164(19) 0.0633(14) Uani 1 1 d GD . .
C7 C 0.3791(2) 0.5065(2) 0.78797(14) 0.0544(12) Uani 1 1 d GD . .
C8 C 0.6941(4) 0.5678(3) 0.6597(3) 0.0486(11) Uani 1 1 d . . .
H8A H 0.6202 0.5636 0.6917 0.058 Uiso 1 1 calc R . .
C9 C 0.7526(4) 0.5655(3) 0.7233(3) 0.0538(12) Uani 1 1 d . . .
H9A H 0.8280 0.5623 0.6967 0.065 Uiso 1 1 calc R . .
H9B H 0.7339 0.6225 0.7530 0.065 Uiso 1 1 calc R . .
C10 C 0.7267(4) 0.4844(3) 0.7813(3) 0.0658(14) Uani 1 1 d . . .
H10A H 0.6524 0.4908 0.8112 0.079 Uiso 1 1 calc R . .
H10B H 0.7672 0.4836 0.8205 0.079 Uiso 1 1 calc R . .
C11 C 0.7495(4) 0.3949(3) 0.7400(3) 0.0680(15) Uani 1 1 d . . .
H11A H 0.7241 0.3444 0.7796 0.082 Uiso 1 1 calc R . .
H11B H 0.8253 0.3832 0.7174 0.082 Uiso 1 1 calc R . .
C12 C 0.6972(4) 0.3969(3) 0.6725(3) 0.0653(14) Uani 1 1 d . . .
H12A H 0.7200 0.3403 0.6427 0.078 Uiso 1 1 calc R . .
H12B H 0.6213 0.3973 0.6967 0.078 Uiso 1 1 calc R . .
C13 C 0.7209(4) 0.4787(3) 0.6140(3) 0.0644(14) Uani 1 1 d . . .
H13A H 0.6799 0.4792 0.5751 0.077 Uiso 1 1 calc R . .
H13B H 0.7952 0.4744 0.5838 0.077 Uiso 1 1 calc R . .
C14 C 0.6414(4) 0.6622(3) 0.5214(2) 0.0500(11) Uani 1 1 d . . .
H14A H 0.6750 0.6033 0.4973 0.060 Uiso 1 1 calc R . .
C15 C 0.5259(4) 0.6513(3) 0.5519(3) 0.0604(13) Uani 1 1 d . . .
H15A H 0.4908 0.7070 0.5796 0.072 Uiso 1 1 calc R . .
H15B H 0.5130 0.5987 0.5914 0.072 Uiso 1 1 calc R . .
C16 C 0.4802(5) 0.6359(4) 0.4833(3) 0.0723(15) Uani 1 1 d . . .
H16A H 0.5084 0.5760 0.4605 0.087 Uiso 1 1 calc R . .
H16B H 0.4041 0.6339 0.5049 0.087 Uiso 1 1 calc R . .
C17 C 0.5041(4) 0.7102(4) 0.4175(3) 0.0701(15) Uani 1 1 d . . .
H17A H 0.4689 0.7692 0.4384 0.084 Uiso 1 1 calc R . .
H17B H 0.4775 0.6953 0.3729 0.084 Uiso 1 1 calc R . .
C18 C 0.6200(4) 0.7196(4) 0.3863(3) 0.0705(15) Uani 1 1 d . . .
H18A H 0.6338 0.7708 0.3455 0.085 Uiso 1 1 calc R . .
H18B H 0.6545 0.6628 0.3605 0.085 Uiso 1 1 calc R . .
C19 C 0.6643(4) 0.7374(3) 0.4545(3) 0.0622(13) Uani 1 1 d . . .
H19A H 0.6342 0.7970 0.4770 0.075 Uiso 1 1 calc R . .
H19B H 0.7401 0.7409 0.4331 0.075 Uiso 1 1 calc R . .
C20 C 0.8309(3) 0.7075(3) 0.5535(3) 0.0531(12) Uani 1 1 d . . .
H20A H 0.8248 0.7612 0.5160 0.064 Uiso 1 1 calc R . .
C21 C 0.8955(3) 0.6329(3) 0.4999(3) 0.0583(13) Uani 1 1 d . . .
H21A H 0.9070 0.5782 0.5337 0.070 Uiso 1 1 calc R . .
H21B H 0.8572 0.6151 0.4633 0.070 Uiso 1 1 calc R . .
C22 C 0.9997(4) 0.6664(4) 0.4508(3) 0.0746(16) Uani 1 1 d . . .
H22A H 1.0406 0.6164 0.4178 0.089 Uiso 1 1 calc R . .
H22B H 0.9879 0.7179 0.4138 0.089 Uiso 1 1 calc R . .
C23 C 1.0600(4) 0.6972(4) 0.5026(3) 0.0746(16) Uani 1 1 d . . .
H23A H 1.1249 0.7217 0.4683 0.089 Uiso 1 1 calc R . .
H23B H 1.0787 0.6442 0.5353 0.089 Uiso 1 1 calc R . .
C24 C 0.9977(4) 0.7704(3) 0.5574(3) 0.0689(15) Uani 1 1 d . . .
H24A H 0.9872 0.8263 0.5246 0.083 Uiso 1 1 calc R . .
H24B H 1.0372 0.7860 0.5939 0.083 Uiso 1 1 calc R . .
C25 C 0.8924(3) 0.7393(3) 0.6070(3) 0.0549(12) Uani 1 1 d . . .
H25A H 0.8523 0.7906 0.6388 0.066 Uiso 1 1 calc R . .
H25B H 0.9027 0.6884 0.6450 0.066 Uiso 1 1 calc R . .
C26 C 0.5353(3) 0.9358(3) 0.5975(3) 0.0559(12) Uani 1 1 d . . .
H26A H 0.5053 0.8794 0.6238 0.084 Uiso 1 1 calc R . .
H26B H 0.5462 0.9344 0.5394 0.084 Uiso 1 1 calc R . .
H26C H 0.4879 0.9886 0.6183 0.084 Uiso 1 1 calc R . .
C27 C 0.6378(3) 0.9438(3) 0.6142(3) 0.0484(11) Uani 1 1 d . . .
C28 C 0.6883(4) 1.0343(3) 0.5797(3) 0.0501(11) Uani 1 1 d . . .
H28A H 0.6325 1.0842 0.5971 0.060 Uiso 1 1 calc R . .
C29 C 0.7218(3) 1.0422(3) 0.4877(3) 0.0554(12) Uani 1 1 d . . .
C30 C 0.7546(4) 0.9663(4) 0.4433(3) 0.0650(14) Uani 1 1 d . . .
H30A H 0.7555 0.9073 0.4692 0.078 Uiso 1 1 calc R . .
C31 C 0.7869(4) 0.9761(5) 0.3597(3) 0.0772(16) Uani 1 1 d . . .
H31A H 0.8096 0.9231 0.3293 0.093 Uiso 1 1 calc R . .
C32 C 0.7868(5) 1.0595(6) 0.3206(4) 0.092(2) Uani 1 1 d . . .
H32A H 0.8090 1.0652 0.2637 0.111 Uiso 1 1 calc R . .
C33 C 0.7539(5) 1.1354(5) 0.3654(4) 0.095(2) Uani 1 1 d . . .
H33A H 0.7531 1.1943 0.3393 0.114 Uiso 1 1 calc R . .
C34 C 0.7219(4) 1.1268(4) 0.4480(3) 0.0719(15) Uani 1 1 d . . .
H34A H 0.6996 1.1800 0.4781 0.086 Uiso 1 1 calc R . .
C35 C 0.7750(4) 1.0558(3) 0.6129(3) 0.0504(12) Uani 1 1 d . . .
C36 C 0.8719(4) 1.0080(3) 0.5899(3) 0.0534(12) Uani 1 1 d . . .
H36A H 0.8830 0.9608 0.5531 0.064 Uiso 1 1 calc R . .
C37 C 0.9508(4) 1.0269(3) 0.6187(3) 0.0597(13) Uani 1 1 d . . .
H37A H 1.0153 0.9918 0.6035 0.072 Uiso 1 1 calc R . .
C38 C 0.9367(4) 1.0975(3) 0.6702(3) 0.0666(14) Uani 1 1 d . . .
H38A H 0.9920 1.1121 0.6895 0.080 Uiso 1 1 calc R . .
C39 C 0.8431(5) 1.1461(4) 0.6932(3) 0.0738(16) Uani 1 1 d . . .
H39A H 0.8334 1.1943 0.7289 0.089 Uiso 1 1 calc R . .
C40 C 0.7624(4) 1.1259(3) 0.6650(3) 0.0628(13) Uani 1 1 d . . .
H40A H 0.6976 1.1603 0.6815 0.075 Uiso 1 1 calc R . .
C41 C 0.6805(3) 0.9022(3) 0.8363(3) 0.0499(11) Uani 1 1 d . . .
H41A H 0.6983 0.9484 0.7904 0.060 Uiso 1 1 calc R . .
C42 C 0.7752(4) 0.8320(3) 0.8192(3) 0.0575(12) Uani 1 1 d . . .
H42A H 0.7689 0.7879 0.8657 0.069 Uiso 1 1 calc R . .
H42B H 0.7776 0.7975 0.7718 0.069 Uiso 1 1 calc R . .
C43 C 0.8747(4) 0.8806(4) 0.8037(3) 0.0671(14) Uani 1 1 d . . .
H43A H 0.8842 0.9204 0.7542 0.081 Uiso 1 1 calc R . .
H43B H 0.9345 0.8347 0.7955 0.081 Uiso 1 1 calc R . .
C44 C 0.8708(4) 0.9394(4) 0.8752(3) 0.0773(16) Uani 1 1 d . . .
H44A H 0.8706 0.8986 0.9230 0.093 Uiso 1 1 calc R . .
H44B H 0.9335 0.9741 0.8619 0.093 Uiso 1 1 calc R . .
C45 C 0.7761(4) 1.0051(4) 0.8945(3) 0.0723(15) Uani 1 1 d . . .
H45A H 0.7812 1.0514 0.8497 0.087 Uiso 1 1 calc R . .
H45B H 0.7731 1.0374 0.9432 0.087 Uiso 1 1 calc R . .
C46 C 0.6757(4) 0.9554(3) 0.9087(3) 0.0628(13) Uani 1 1 d . . .
H46A H 0.6669 0.9130 0.9566 0.075 Uiso 1 1 calc R . .
H46B H 0.6153 1.0008 0.9187 0.075 Uiso 1 1 calc R . .
C47 C 0.4654(3) 0.9608(3) 0.8474(2) 0.0444(11) Uani 1 1 d . . .
H47A H 0.4560 0.9775 0.9039 0.053 Uiso 1 1 calc R . .
C48 C 0.5050(4) 1.0453(3) 0.7930(3) 0.0547(12) Uani 1 1 d . . .
H48A H 0.5707 1.0610 0.8015 0.066 Uiso 1 1 calc R . .
H48B H 0.5192 1.0305 0.7360 0.066 Uiso 1 1 calc R . .
C49 C 0.4268(4) 1.1265(3) 0.8106(3) 0.0645(14) Uani 1 1 d . . .
H49A H 0.4518 1.1777 0.7717 0.077 Uiso 1 1 calc R . .
H49B H 0.4202 1.1467 0.8650 0.077 Uiso 1 1 calc R . .
C50 C 0.3209(4) 1.1043(3) 0.8059(3) 0.0702(15) Uani 1 1 d . . .
H50A H 0.2706 1.1576 0.8222 0.084 Uiso 1 1 calc R . .
H50B H 0.3252 1.0921 0.7498 0.084 Uiso 1 1 calc R . .
C51 C 0.2837(4) 1.0219(3) 0.8597(3) 0.0653(14) Uani 1 1 d . . .
H51A H 0.2717 1.0372 0.9163 0.078 Uiso 1 1 calc R . .
H51B H 0.2168 1.0069 0.8530 0.078 Uiso 1 1 calc R . .
C52 C 0.3595(3) 0.9394(3) 0.8421(3) 0.0515(12) Uani 1 1 d . . .
H52A H 0.3659 0.9195 0.7876 0.062 Uiso 1 1 calc R . .
H52B H 0.3334 0.8885 0.8810 0.062 Uiso 1 1 calc R . .
C53 C 0.5071(4) 0.7798(3) 0.9161(2) 0.0488(11) Uani 1 1 d . . .
H53A H 0.4485 0.7523 0.9041 0.059 Uiso 1 1 calc R . .
C54 C 0.4600(4) 0.8231(3) 0.9982(3) 0.0600(13) Uani 1 1 d . . .
H54A H 0.5152 0.8506 1.0139 0.072 Uiso 1 1 calc R . .
H54B H 0.4074 0.8727 0.9932 0.072 Uiso 1 1 calc R . .
C55 C 0.4094(4) 0.7525(3) 1.0643(3) 0.0671(14) Uani 1 1 d . . .
H55A H 0.3856 0.7818 1.1166 0.080 Uiso 1 1 calc R . .
H55B H 0.3481 0.7310 1.0525 0.080 Uiso 1 1 calc R . .
C56 C 0.4857(5) 0.6712(4) 1.0693(3) 0.0771(16) Uani 1 1 d . . .
H56A H 0.5425 0.6916 1.0878 0.093 Uiso 1 1 calc R . .
H56B H 0.4500 0.6247 1.1093 0.093 Uiso 1 1 calc R . .
C57 C 0.5307(4) 0.6282(3) 0.9891(3) 0.0648(14) Uani 1 1 d . . .
H57A H 0.4748 0.6031 0.9725 0.078 Uiso 1 1 calc R . .
H57B H 0.5817 0.5771 0.9940 0.078 Uiso 1 1 calc R . .
C58 C 0.5832(4) 0.6985(3) 0.9259(3) 0.0577(13) Uani 1 1 d . . .
H58A H 0.6120 0.6692 0.8739 0.069 Uiso 1 1 calc R . .
H58B H 0.6413 0.7212 0.9413 0.069 Uiso 1 1 calc R . .

loop_
_atom_site_aniso_label
_atom_site_aniso_U_11
_atom_site_aniso_U_22
_atom_site_aniso_U_33
_atom_site_aniso_U_23
_atom_site_aniso_U_13
_atom_site_aniso_U_12
Pd1 0.0542(2) 0.0426(2) 0.0455(2) -0.00033(15) -0.01213(17) -0.00365(16)
P1 0.0515(7) 0.0411(7) 0.0411(7) -0.0036(5) -0.0055(6) -0.0038(5)
P2 0.0590(8) 0.0378(6) 0.0405(7) -0.0023(5) -0.0099(6) -0.0043(6)
N1 0.042(2) 0.037(2) 0.042(2) 0.0030(16) -0.0079(17) -0.0018(16)
O1 0.0455(19) 0.0433(17) 0.0371(16) 0.0000(13) -0.0037(14) -0.0042(14)
O2 0.066(2) 0.060(2) 0.094(3) 0.021(2) -0.031(2) -0.0063(18)
F1 0.0738(19) 0.0573(17) 0.0577(17) -0.0150(14) -0.0006(15) -0.0064(14)
F2 0.126(3) 0.0526(18) 0.084(2) 0.0017(16) -0.028(2) -0.0276(18)
F3 0.155(3) 0.097(3) 0.084(2) 0.020(2) -0.008(2) -0.066(2)
F4 0.138(3) 0.134(3) 0.058(2) -0.013(2) 0.030(2) -0.065(3)
F5 0.095(2) 0.077(2) 0.073(2) -0.0314(17) 0.0119(17) -0.0170(18)
C1 0.056(3) 0.051(3) 0.049(3) -0.006(2) -0.012(2) -0.006(2)
C2 0.048(3) 0.053(3) 0.038(3) 0.001(2) -0.009(2) -0.004(2)
C3 0.072(3) 0.055(3) 0.050(3) -0.008(3) -0.009(3) -0.016(3)
C4 0.081(4) 0.076(4) 0.053(3) -0.001(3) -0.002(3) -0.032(3)
C5 0.089(4) 0.058(3) 0.063(3) 0.020(3) -0.012(3) -0.036(3)
C6 0.083(4) 0.054(3) 0.057(3) -0.004(3) -0.022(3) -0.015(3)
C7 0.064(3) 0.046(3) 0.052(3) 0.005(2) -0.014(3) -0.010(2)
C8 0.055(3) 0.041(3) 0.046(3) 0.001(2) -0.009(2) 0.001(2)
C9 0.058(3) 0.053(3) 0.047(3) 0.000(2) -0.012(2) 0.000(2)
C10 0.085(4) 0.052(3) 0.056(3) 0.011(2) -0.018(3) 0.000(3)
C11 0.077(4) 0.046(3) 0.063(3) 0.009(2) 0.002(3) 0.010(3)
C12 0.078(4) 0.038(3) 0.071(4) -0.007(2) -0.008(3) 0.004(2)
C13 0.075(4) 0.055(3) 0.062(3) 0.001(3) -0.022(3) 0.005(3)
C14 0.067(3) 0.045(3) 0.036(2) -0.004(2) -0.013(2) 0.000(2)
C15 0.057(3) 0.065(3) 0.058(3) -0.001(3) -0.013(3) -0.011(3)
C16 0.089(4) 0.071(4) 0.065(3) 0.000(3) -0.032(3) -0.014(3)
C17 0.086(4) 0.068(4) 0.061(3) 0.003(3) -0.032(3) -0.001(3)
C18 0.097(4) 0.064(3) 0.055(3) 0.015(3) -0.034(3) -0.006(3)
C19 0.076(4) 0.063(3) 0.047(3) 0.003(2) -0.018(3) -0.005(3)
C20 0.050(3) 0.058(3) 0.043(3) 0.006(2) -0.004(2) 0.004(2)
C21 0.054(3) 0.059(3) 0.053(3) -0.006(2) -0.003(2) 0.000(2)
C22 0.060(3) 0.080(4) 0.067(4) -0.004(3) 0.006(3) 0.003(3)
C23 0.054(3) 0.083(4) 0.073(4) 0.006(3) 0.002(3) -0.007(3)
C24 0.049(3) 0.065(3) 0.083(4) -0.007(3) -0.006(3) 0.002(3)
C25 0.052(3) 0.058(3) 0.051(3) 0.003(2) -0.011(2) -0.005(2)
C26 0.057(3) 0.053(3) 0.064(3) 0.010(2) -0.028(3) -0.009(2)
C27 0.051(3) 0.043(3) 0.047(3) 0.005(2) -0.009(2) 0.001(2)
C28 0.056(3) 0.040(3) 0.051(3) 0.000(2) -0.012(2) 0.002(2)
C29 0.048(3) 0.057(3) 0.062(3) 0.017(3) -0.020(2) -0.009(2)
C30 0.075(4) 0.069(4) 0.054(3) 0.007(3) -0.023(3) -0.013(3)
C31 0.060(3) 0.112(5) 0.067(4) -0.012(4) -0.024(3) -0.014(3)
C32 0.087(5) 0.139(7) 0.060(4) 0.028(4) -0.034(4) -0.036(5)
C33 0.084(5) 0.116(6) 0.084(5) 0.060(4) -0.034(4) -0.027(4)
C34 0.077(4) 0.061(3) 0.074(4) 0.019(3) -0.022(3) -0.002(3)
C35 0.060(3) 0.041(3) 0.045(3) 0.008(2) -0.007(2) -0.010(2)
C36 0.054(3) 0.056(3) 0.049(3) -0.001(2) -0.012(2) -0.009(2)
C37 0.064(3) 0.058(3) 0.060(3) 0.012(3) -0.024(3) -0.008(3)
C38 0.075(4) 0.054(3) 0.079(4) 0.009(3) -0.032(3) -0.019(3)
C39 0.092(5) 0.055(3) 0.076(4) -0.003(3) -0.023(3) -0.020(3)
C40 0.066(3) 0.047(3) 0.073(4) -0.010(3) -0.013(3) -0.006(3)
C41 0.059(3) 0.042(3) 0.051(3) 0.003(2) -0.019(2) -0.007(2)
C42 0.060(3) 0.057(3) 0.055(3) 0.000(2) -0.017(3) -0.004(3)
C43 0.057(3) 0.074(4) 0.068(4) 0.003(3) -0.017(3) -0.003(3)
C44 0.074(4) 0.088(4) 0.079(4) 0.006(3) -0.034(3) -0.018(3)
C45 0.083(4) 0.072(4) 0.073(4) -0.011(3) -0.035(3) -0.019(3)
C46 0.068(3) 0.060(3) 0.064(3) -0.005(3) -0.023(3) -0.009(3)
C47 0.060(3) 0.034(2) 0.038(2) -0.0039(19) -0.011(2) -0.004(2)
C48 0.063(3) 0.047(3) 0.053(3) 0.005(2) -0.015(2) -0.009(2)
C49 0.081(4) 0.057(3) 0.058(3) 0.010(3) -0.028(3) -0.002(3)
C50 0.079(4) 0.064(3) 0.066(3) -0.003(3) -0.025(3) 0.017(3)
C51 0.067(3) 0.059(3) 0.065(3) -0.009(3) -0.013(3) 0.007(3)
C52 0.054(3) 0.039(3) 0.059(3) 0.003(2) -0.016(2) 0.002(2)
C53 0.064(3) 0.035(2) 0.044(3) -0.002(2) -0.010(2) -0.003(2)
C54 0.083(4) 0.051(3) 0.042(3) 0.002(2) -0.014(3) 0.001(3)
C55 0.079(4) 0.066(3) 0.048(3) 0.011(3) -0.007(3) -0.011(3)
C56 0.111(5) 0.067(4) 0.048(3) 0.019(3) -0.017(3) -0.019(3)
C57 0.085(4) 0.051(3) 0.057(3) 0.013(2) -0.021(3) -0.004(3)
C58 0.080(4) 0.049(3) 0.043(3) 0.000(2) -0.016(3) -0.004(3)

loop_
_atom_type_symbol
_atom_type_description
_atom_type_scat_dispersion_real
_atom_type_scat_dispersion_imag
_atom_type_scat_source
C C 0.0033 0.0016 'International Tables Vol C Tables 4.2.6.8 and 6.1.1.4'
H H 0.0000 0.0000 'International Tables Vol C Tables 4.2.6.8 and 6.1.1.4'
N N 0.0061 0.0033 'International Tables Vol C Tables 4.2.6.8 and 6.1.1.4'
O O 0.0106 0.0060 'International Tables Vol C Tables 4.2.6.8 and 6.1.1.4'
F F 0.0171 0.0103 'International Tables Vol C Tables 4.2.6.8 and 6.1.1.4'
P P 0.1023 0.0942 'International Tables Vol C Tables 4.2.6.8 and 6.1.1.4'
Pd Pd -0.9988 1.0072 'International Tables Vol C Tables 4.2.6.8 and 6.1.1.4'

loop_
_exptl_crystal_face_index_h
_exptl_crystal_face_index_k
_exptl_crystal_face_index_l
_exptl_crystal_face_perp_dist
0.00 -1.00 1.00 0.1800
0.00 1.00 0.00 0.2000
0.00 0.00 1.00 0.0500
0.00 0.00 -1.00 0.0500
1.00 0.00 0.00 0.0300
-1.00 0.00 0.00 0.0300

loop_
_geom_angle_atom_site_label_1
_geom_angle_atom_site_label_2
_geom_angle_atom_site_label_3
_geom_angle
_geom_angle_site_symmetry_1
_geom_angle_site_symmetry_3
_geom_angle_publ_flag
N1 Pd1 O1 177.55(12) . . ?
N1 Pd1 P2 87.50(10) . . ?
O1 Pd1 P2 90.60(8) . . ?
N1 Pd1 P1 93.06(10) . . ?
O1 Pd1 P1 89.25(8) . . ?
P2 Pd1 P1 159.66(4) . . ?
C8 P1 C14 104.5(2) . . ?
C8 P1 C20 110.0(2) . . ?
C14 P1 C20 103.3(2) . . ?
C8 P1 Pd1 103.02(14) . . ?
C14 P1 Pd1 119.95(15) . . ?
C20 P1 Pd1 115.51(15) . . ?
C41 P2 C53 110.2(2) . . ?
C41 P2 C47 103.62(19) . . ?
C53 P2 C47 103.34(19) . . ?
C41 P2 Pd1 106.65(15) . . ?
C53 P2 Pd1 110.32(14) . . ?
C47 P2 Pd1 122.30(14) . . ?
C27 N1 Pd1 117.2(3) . . ?
C1 O1 Pd1 117.7(3) . . ?
O2 C1 O1 128.3(4) . . ?
O2 C1 C2 118.2(4) . . ?
O1 C1 C2 113.5(4) . . ?
C3 C2 C7 120.0 . . ?
C3 C2 C1 119.1(3) . . ?
C7 C2 C1 120.9(3) . . ?
F5 C3 C2 121.3(2) . . ?
F5 C3 C4 118.7(2) . . ?
C2 C3 C4 120.0 . . ?
F4 C4 C5 119.9(3) . . ?
F4 C4 C3 120.1(3) . . ?
C5 C4 C3 120.0 . . ?
F3 C5 C6 119.2(3) . . ?
F3 C5 C4 120.8(3) . . ?
C6 C5 C4 120.0 . . ?
F2 C6 C5 119.8(3) . . ?
F2 C6 C7 120.2(3) . . ?
C5 C6 C7 120.0 . . ?
F1 C7 C6 118.5(2) . . ?
F1 C7 C2 121.5(2) . . ?
C6 C7 C2 120.0 . . ?
C9 C8 C13 110.1(4) . . ?
C9 C8 P1 111.9(3) . . ?
C13 C8 P1 121.0(3) . . ?
C9 C8 H8A 104.0 . . ?
C13 C8 H8A 104.0 . . ?
P1 C8 H8A 104.0 . . ?
C10 C9 C8 111.0(4) . . ?
C10 C9 H9A 109.4 . . ?
C8 C9 H9A 109.4 . . ?
C10 C9 H9B 109.4 . . ?
C8 C9 H9B 109.4 . . ?
H9A C9 H9B 108.0 . . ?
C9 C10 C11 112.5(4) . . ?
C9 C10 H10A 109.1 . . ?
C11 C10 H10A 109.1 . . ?
C9 C10 H10B 109.1 . . ?
C11 C10 H10B 109.1 . . ?
H10A C10 H10B 107.8 . . ?
C10 C11 C12 110.8(4) . . ?
C10 C11 H11A 109.5 . . ?
C12 C11 H11A 109.5 . . ?
C10 C11 H11B 109.5 . . ?
C12 C11 H11B 109.5 . . ?
H11A C11 H11B 108.1 . . ?
C13 C12 C11 113.6(4) . . ?
C13 C12 H12A 108.8 . . ?
C11 C12 H12A 108.8 . . ?
C13 C12 H12B 108.8 . . ?
C11 C12 H12B 108.8 . . ?
H12A C12 H12B 107.7 . . ?
C12 C13 C8 110.0(4) . . ?
C12 C13 H13A 109.7 . . ?
C8 C13 H13A 109.7 . . ?
C12 C13 H13B 109.7 . . ?
C8 C13 H13B 109.7 . . ?
H13A C13 H13B 108.2 . . ?
C15 C14 C19 110.4(4) . . ?
C15 C14 P1 110.8(3) . . ?
C19 C14 P1 113.3(3) . . ?
C15 C14 H14A 107.3 . . ?
C19 C14 H14A 107.3 . . ?
P1 C14 H14A 107.3 . . ?
C14 C15 C16 111.5(4) . . ?
C14 C15 H15A 109.3 . . ?
C16 C15 H15A 109.3 . . ?
C14 C15 H15B 109.3 . . ?
C16 C15 H15B 109.3 . . ?
H15A C15 H15B 108.0 . . ?
C17 C16 C15 112.3(4) . . ?
C17 C16 H16A 109.1 . . ?
C15 C16 H16A 109.1 . . ?
C17 C16 H16B 109.2 . . ?
C15 C16 H16B 109.1 . . ?
H16A C16 H16B 107.9 . . ?
C16 C17 C18 110.8(4) . . ?
C16 C17 H17A 109.5 . . ?
C18 C17 H17A 109.5 . . ?
C16 C17 H17B 109.5 . . ?
C18 C17 H17B 109.5 . . ?
H17A C17 H17B 108.1 . . ?
C17 C18 C19 110.7(4) . . ?
C17 C18 H18A 109.5 . . ?
C19 C18 H18A 109.5 . . ?
C17 C18 H18B 109.5 . . ?
C19 C18 H18B 109.5 . . ?
H18A C18 H18B 108.1 . . ?
C18 C19 C14 111.9(4) . . ?
C18 C19 H19A 109.2 . . ?
C14 C19 H19A 109.2 . . ?
C18 C19 H19B 109.2 . . ?
C14 C19 H19B 109.2 . . ?
H19A C19 H19B 107.9 . . ?
C21 C20 C25 109.7(4) . . ?
C21 C20 P1 114.6(3) . . ?
C25 C20 P1 115.8(3) . . ?
C21 C20 H20A 105.2 . . ?
C25 C20 H20A 105.2 . . ?
P1 C20 H20A 105.2 . . ?
C22 C21 C20 110.8(4) . . ?
C22 C21 H21A 109.5 . . ?
C20 C21 H21A 109.5 . . ?
C22 C21 H21B 109.5 . . ?
C20 C21 H21B 109.5 . . ?
H21A C21 H21B 108.1 . . ?
C23 C22 C21 112.2(4) . . ?
C23 C22 H22A 109.2 . . ?
C21 C22 H22A 109.2 . . ?
C23 C22 H22B 109.2 . . ?
C21 C22 H22B 109.2 . . ?
H22A C22 H22B 107.9 . . ?
C22 C23 C24 110.9(4) . . ?
C22 C23 H23A 109.5 . . ?
C24 C23 H23A 109.5 . . ?
C22 C23 H23B 109.5 . . ?
C24 C23 H23B 109.5 . . ?
H23A C23 H23B 108.0 . . ?
C23 C24 C25 112.0(4) . . ?
C23 C24 H24A 109.2 . . ?
C25 C24 H24A 109.2 . . ?
C23 C24 H24B 109.2 . . ?
C25 C24 H24B 109.2 . . ?
H24A C24 H24B 107.9 . . ?
C24 C25 C20 111.5(4) . . ?
C24 C25 H25A 109.3 . . ?
C20 C25 H25A 109.3 . . ?
C24 C25 H25B 109.3 . . ?
C20 C25 H25B 109.3 . . ?
H25A C25 H25B 108.0 . . ?
C27 C26 H26A 109.5 . . ?
C27 C26 H26B 109.5 . . ?
H26A C26 H26B 109.5 . . ?
C27 C26 H26C 109.5 . . ?
H26A C26 H26C 109.5 . . ?
H26B C26 H26C 109.5 . . ?
N1 C27 C26 126.9(4) . . ?
N1 C27 C28 119.6(4) . . ?
C26 C27 C28 113.5(4) . . ?
C35 C28 C29 111.0(4) . . ?
C35 C28 C27 114.7(4) . . ?
C29 C28 C27 113.3(4) . . ?
C35 C28 H28A 105.7 . . ?
C29 C28 H28A 105.7 . . ?
C27 C28 H28A 105.7 . . ?
C30 C29 C34 118.6(5) . . ?
C30 C29 C28 121.1(4) . . ?
C34 C29 C28 120.3(5) . . ?
C29 C30 C31 119.7(5) . . ?
C29 C30 H30A 120.2 . . ?
C31 C30 H30A 120.2 . . ?
C32 C31 C30 121.6(6) . . ?
C32 C31 H31A 119.2 . . ?
C30 C31 H31A 119.2 . . ?
C31 C32 C33 118.4(6) . . ?
C31 C32 H32A 120.8 . . ?
C33 C32 H32A 120.8 . . ?
C32 C33 C34 120.5(6) . . ?
C32 C33 H33A 119.7 . . ?
C34 C33 H33A 119.7 . . ?
C29 C34 C33 121.1(6) . . ?
C29 C34 H34A 119.4 . . ?
C33 C34 H34A 119.4 . . ?
C40 C35 C36 117.5(5) . . ?
C40 C35 C28 121.4(4) . . ?
C36 C35 C28 121.1(4) . . ?
C37 C36 C35 121.9(5) . . ?
C37 C36 H36A 119.1 . . ?
C35 C36 H36A 119.1 . . ?
C36 C37 C38 119.6(5) . . ?
C36 C37 H37A 120.2 . . ?
C38 C37 H37A 120.2 . . ?
C39 C38 C37 119.8(5) . . ?
C39 C38 H38A 120.1 . . ?
C37 C38 H38A 120.1 . . ?
C38 C39 C40 120.5(5) . . ?
C38 C39 H39A 119.7 . . ?
C40 C39 H39A 119.7 . . ?
C39 C40 C35 120.6(5) . . ?
C39 C40 H40A 119.7 . . ?
C35 C40 H40A 119.7 . . ?
C46 C41 C42 110.2(4) . . ?
C46 C41 P2 118.1(3) . . ?
C42 C41 P2 115.0(3) . . ?
C46 C41 H41A 103.9 . . ?
C42 C41 H41A 103.9 . . ?
P2 C41 H41A 103.9 . . ?
C43 C42 C41 110.3(4) . . ?
C43 C42 H42A 109.6 . . ?
C41 C42 H42A 109.6 . . ?
C43 C42 H42B 109.6 . . ?
C41 C42 H42B 109.6 . . ?
H42A C42 H42B 108.1 . . ?
C42 C43 C44 110.8(4) . . ?
C42 C43 H43A 109.5 . . ?
C44 C43 H43A 109.5 . . ?
C42 C43 H43B 109.5 . . ?
C44 C43 H43B 109.5 . . ?
H43A C43 H43B 108.1 . . ?
C45 C44 C43 111.6(4) . . ?
C45 C44 H44A 109.3 . . ?
C43 C44 H44A 109.3 . . ?
C45 C44 H44B 109.3 . . ?
C43 C44 H44B 109.3 . . ?
H44A C44 H44B 108.0 . . ?
C44 C45 C46 111.7(4) . . ?
C44 C45 H45A 109.3 . . ?
C46 C45 H45A 109.3 . . ?
C44 C45 H45B 109.3 . . ?
C46 C45 H45B 109.3 . . ?
H45A C45 H45B 107.9 . . ?
C41 C46 C45 110.2(4) . . ?
C41 C46 H46A 109.6 . . ?
C45 C46 H46A 109.6 . . ?
C41 C46 H46B 109.6 . . ?
C45 C46 H46B 109.6 . . ?
H46A C46 H46B 108.1 . . ?
C52 C47 C48 111.2(3) . . ?
C52 C47 P2 111.9(3) . . ?
C48 C47 P2 113.2(3) . . ?
C52 C47 H47A 106.7 . . ?
C48 C47 H47A 106.7 . . ?
P2 C47 H47A 106.7 . . ?
C49 C48 C47 111.3(4) . . ?
C49 C48 H48A 109.4 . . ?
C47 C48 H48A 109.4 . . ?
C49 C48 H48B 109.4 . . ?
C47 C48 H48B 109.4 . . ?
H48A C48 H48B 108.0 . . ?
C48 C49 C50 112.1(4) . . ?
C48 C49 H49A 109.2 . . ?
C50 C49 H49A 109.2 . . ?
C48 C49 H49B 109.2 . . ?
C50 C49 H49B 109.2 . . ?
H49A C49 H49B 107.9 . . ?
C51 C50 C49 110.8(4) . . ?
C51 C50 H50A 109.5 . . ?
C49 C50 H50A 109.5 . . ?
C51 C50 H50B 109.5 . . ?
C49 C50 H50B 109.5 . . ?
H50A C50 H50B 108.1 . . ?
C52 C51 C50 112.7(4) . . ?
C52 C51 H51A 109.0 . . ?
C50 C51 H51A 109.0 . . ?
C52 C51 H51B 109.0 . . ?
C50 C51 H51B 109.0 . . ?
H51A C51 H51B 107.8 . . ?
C51 C52 C47 110.9(4) . . ?
C51 C52 H52A 109.5 . . ?
C47 C52 H52A 109.5 . . ?
C51 C52 H52B 109.5 . . ?
C47 C52 H52B 109.5 . . ?
H52A C52 H52B 108.0 . . ?
C58 C53 C54 108.8(4) . . ?
C58 C53 P2 113.8(3) . . ?
C54 C53 P2 116.8(3) . . ?
C58 C53 H53A 105.5 . . ?
C54 C53 H53A 105.5 . . ?
P2 C53 H53A 105.5 . . ?
C55 C54 C53 112.2(4) . . ?
C55 C54 H54A 109.2 . . ?
C53 C54 H54A 109.2 . . ?
C55 C54 H54B 109.2 . . ?
C53 C54 H54B 109.2 . . ?
H54A C54 H54B 107.9 . . ?
C56 C55 C54 110.8(4) . . ?
C56 C55 H55A 109.5 . . ?
C54 C55 H55A 109.5 . . ?
C56 C55 H55B 109.5 . . ?
C54 C55 H55B 109.5 . . ?
H55A C55 H55B 108.1 . . ?
C57 C56 C55 111.6(4) . . ?
C57 C56 H56A 109.3 . . ?
C55 C56 H56A 109.3 . . ?
C57 C56 H56B 109.3 . . ?
C55 C56 H56B 109.3 . . ?
H56A C56 H56B 108.0 . . ?
C56 C57 C58 110.5(4) . . ?
C56 C57 H57A 109.5 . . ?
C58 C57 H57A 109.5 . . ?
C56 C57 H57B 109.5 . . ?
C58 C57 H57B 109.5 . . ?
H57A C57 H57B 108.1 . . ?
C57 C58 C53 111.6(4) . . ?
C57 C58 H58A 109.3 . . ?
C53 C58 H58A 109.3 . . ?
C57 C58 H58B 109.3 . . ?
C53 C58 H58B 109.3 . . ?
H58A C58 H58B 108.0 . . ?

loop_
_geom_bond_atom_site_label_1
_geom_bond_atom_site_label_2
_geom_bond_distance
_geom_bond_site_symmetry_2
_geom_bond_publ_flag
Pd1 N1 1.999(3) . ?
Pd1 O1 2.132(3) . ?
Pd1 P2 2.3739(12) . ?
Pd1 P1 2.3751(12) . ?
P1 C8 1.847(4) . ?
P1 C14 1.858(4) . ?
P1 C20 1.860(5) . ?
P2 C41 1.844(4) . ?
P2 C53 1.850(4) . ?
P2 C47 1.864(4) . ?
N1 C27 1.259(5) . ?
O1 C1 1.273(5) . ?
O2 C1 1.232(5) . ?
F1 C7 1.302(3) . ?
F2 C6 1.327(3) . ?
F3 C5 1.341(3) . ?
F4 C4 1.335(4) . ?
F5 C3 1.316(3) . ?
C1 C2 1.548(5) . ?
C2 C3 1.3900 . ?
C2 C7 1.3900 . ?
C3 C4 1.3900 . ?
C4 C5 1.3900 . ?
C5 C6 1.3900 . ?
C6 C7 1.3900 . ?
C8 C9 1.532(6) . ?
C8 C13 1.539(6) . ?
C8 H8A 1.0000 . ?
C9 C10 1.504(6) . ?
C9 H9A 0.9900 . ?
C9 H9B 0.9900 . ?
C10 C11 1.507(6) . ?
C10 H10A 0.9900 . ?
C10 H10B 0.9900 . ?
C11 C12 1.534(7) . ?
C11 H11A 0.9900 . ?
C11 H11B 0.9900 . ?
C12 C13 1.514(6) . ?
C12 H12A 0.9900 . ?
C12 H12B 0.9900 . ?
C13 H13A 0.9900 . ?
C13 H13B 0.9900 . ?
C14 C15 1.517(6) . ?
C14 C19 1.531(6) . ?
C14 H14A 1.0000 . ?
C15 C16 1.532(6) . ?
C15 H15A 0.9900 . ?
C15 H15B 0.9900 . ?
C16 C17 1.511(6) . ?
C16 H16A 0.9900 . ?
C16 H16B 0.9900 . ?
C17 C18 1.519(7) . ?
C17 H17A 0.9900 . ?
C17 H17B 0.9900 . ?
C18 C19 1.521(6) . ?
C18 H18A 0.9900 . ?
C18 H18B 0.9900 . ?
C19 H19A 0.9900 . ?
C19 H19B 0.9900 . ?
C20 C21 1.530(6) . ?
C20 C25 1.536(6) . ?
C20 H20A 1.0000 . ?
C21 C22 1.527(6) . ?
C21 H21A 0.9900 . ?
C21 H21B 0.9900 . ?
C22 C23 1.493(7) . ?
C22 H22A 0.9900 . ?
C22 H22B 0.9900 . ?
C23 C24 1.516(7) . ?
C23 H23A 0.9900 . ?
C23 H23B 0.9900 . ?
C24 C25 1.527(6) . ?
C24 H24A 0.9900 . ?
C24 H24B 0.9900 . ?
C25 H25A 0.9900 . ?
C25 H25B 0.9900 . ?
C26 C27 1.512(6) . ?
C26 H26A 0.9800 . ?
C26 H26B 0.9800 . ?
C26 H26C 0.9800 . ?
C27 C28 1.551(6) . ?
C28 C35 1.513(6) . ?
C28 C29 1.534(6) . ?
C28 H28A 1.0000 . ?
C29 C30 1.368(7) . ?
C29 C34 1.378(6) . ?
C30 C31 1.395(7) . ?
C30 H30A 0.9500 . ?
C31 C32 1.359(8) . ?
C31 H31A 0.9500 . ?
C32 C33 1.371(9) . ?
C32 H32A 0.9500 . ?
C33 C34 1.378(8) . ?
C33 H33A 0.9500 . ?
C34 H34A 0.9500 . ?
C35 C40 1.387(6) . ?
C35 C36 1.394(6) . ?
C36 C37 1.359(6) . ?
C36 H36A 0.9500 . ?
C37 C38 1.383(7) . ?
C37 H37A 0.9500 . ?
C38 C39 1.363(7) . ?
C38 H38A 0.9500 . ?
C39 C40 1.381(7) . ?
C39 H39A 0.9500 . ?
C40 H40A 0.9500 . ?
C41 C46 1.512(6) . ?
C41 C42 1.543(6) . ?
C41 H41A 1.0000 . ?
C42 C43 1.524(6) . ?
C42 H42A 0.9900 . ?
C42 H42B 0.9900 . ?
C43 C44 1.550(7) . ?
C43 H43A 0.9900 . ?
C43 H43B 0.9900 . ?
C44 C45 1.504(7) . ?
C44 H44A 0.9900 . ?
C44 H44B 0.9900 . ?
C45 C46 1.548(7) . ?
C45 H45A 0.9900 . ?
C45 H45B 0.9900 . ?
C46 H46A 0.9900 . ?
C46 H46B 0.9900 . ?
C47 C52 1.523(6) . ?
C47 C48 1.545(5) . ?
C47 H47A 1.0000 . ?
C48 C49 1.509(6) . ?
C48 H48A 0.9900 . ?
C48 H48B 0.9900 . ?
C49 C50 1.522(7) . ?
C49 H49A 0.9900 . ?
C49 H49B 0.9900 . ?
C50 C51 1.507(7) . ?
C50 H50A 0.9900 . ?
C50 H50B 0.9900 . ?
C51 C52 1.505(6) . ?
C51 H51A 0.9900 . ?
C51 H51B 0.9900 . ?
C52 H52A 0.9900 . ?
C52 H52B 0.9900 . ?
C53 C58 1.538(6) . ?
C53 C54 1.544(6) . ?
C53 H53A 1.0000 . ?
C54 C55 1.540(6) . ?
C54 H54A 0.9900 . ?
C54 H54B 0.9900 . ?
C55 C56 1.523(7) . ?
C55 H55A 0.9900 . ?
C55 H55B 0.9900 . ?
C56 C57 1.513(7) . ?
C56 H56A 0.9900 . ?
C56 H56B 0.9900 . ?
C57 C58 1.517(6) . ?
C57 H57A 0.9900 . ?
C57 H57B 0.9900 . ?
C58 H58A 0.9900 . ?
C58 H58B 0.9900 . ?

loop_
_platon_squeeze_void_nr
_platon_squeeze_void_average_x
_platon_squeeze_void_average_y
_platon_squeeze_void_average_z
_platon_squeeze_void_volume
_platon_squeeze_void_count_electrons
_platon_squeeze_void_content
1 0.000 0.006 0.000 778 187 ' '
